data_2011424
loop_
_publ_author_name
'Michaux, Catherine'
'Norberg, Bernadette'
'Dogn\'e , Jean-Michel'
'Durant, Fran\,cois'
'Masereel, Bernard'
'Delarge, Jacques'
'Wouters, Johan'

_publ_section_title
;
 Terbogrel, a dual-acting agent for thromboxane receptor antagonism and
 thromboxane synthase inhibition
;
_journal_issue 10
_journal_name_full 'Acta Crystallographica Section C'
_journal_page_first 1265
_journal_page_last 1266
_journal_paper_doi 10.1107/S0108270100009872
_journal_volume 56
_journal_year 2000
_chemical_formula_sum 'C23 H27 N5 O2'
_chemical_formula_weight 405.50
_chemical_name_common terbogrel
_chemical_name_systematic
;
E-6-[4-(3-tert-butyl-2-cyanoguanidino)phenyl]-6-(3-pyridyl)hex-5-enoic acid
;
_space_group_IT_number 14
_symmetry_cell_setting monoclinic
_symmetry_space_group_name_Hall '-P 2ybc'
_symmetry_space_group_name_H-M 'P 1 21/c 1'
_audit_creation_method SHELXL97
_cell_angle_alpha 90.00
_cell_angle_beta 113.049(5)
_cell_angle_gamma 90.00
_cell_formula_units_Z 4
_cell_length_a 14.9340(10)
_cell_length_b 10.1150(10)
_cell_length_c 15.7400(10)
_cell_measurement_reflns_used 25
_cell_measurement_temperature 293(2)
_cell_measurement_theta_max 40
_cell_measurement_theta_min 30
_cell_volume 2187.8(3)
_computing_cell_refinement 'CAD-4 Software'
_computing_data_collection 'CAD-4 Software (Enraf-Nonius, 1989)'
_computing_data_reduction 'HELENA (Spek, 1997)'
_computing_molecular_graphics 'PLATON (Spek, 1990)'
_computing_publication_material SHELXL97
_computing_structure_refinement 'SHELXL97 (Sheldrick, 1997)'
_computing_structure_solution 'SIR97 (Altomare et al., 1998)'
_diffrn_ambient_temperature 293(2)
_diffrn_measured_fraction_theta_full .932
_diffrn_measured_fraction_theta_max .932
_diffrn_measurement_device_type 'Enraf-Nonius CAD4'
_diffrn_measurement_method \q/2\q
_diffrn_radiation_monochromator graphite
_diffrn_radiation_source 'long fine-focus sealed tube'
_diffrn_radiation_type CuK\a
_diffrn_radiation_wavelength 1.54178
_diffrn_reflns_av_R_equivalents .013
_diffrn_reflns_av_sigmaI/netI .019
_diffrn_reflns_limit_h_max 15
_diffrn_reflns_limit_h_min -18
_diffrn_reflns_limit_k_max 12
_diffrn_reflns_limit_k_min -8
_diffrn_reflns_limit_l_max 19
_diffrn_reflns_limit_l_min 0
_diffrn_reflns_number 5986
_diffrn_reflns_theta_full 71.88
_diffrn_reflns_theta_max 71.88
_diffrn_reflns_theta_min 3.22
_diffrn_standards_decay_% 6
_diffrn_standards_interval_count 200
_diffrn_standards_interval_time 60
_diffrn_standards_number 3
_exptl_absorpt_coefficient_mu .651
_exptl_absorpt_correction_T_max .913
_exptl_absorpt_correction_T_min .813
_exptl_absorpt_correction_type '\y scan'
_exptl_absorpt_process_details '(North et al., 1968)'
_exptl_crystal_colour colourless
_exptl_crystal_density_diffrn 1.231
_exptl_crystal_density_method 'not measured'
_exptl_crystal_description polyhedral
_exptl_crystal_F_000 864
_exptl_crystal_size_max .48
_exptl_crystal_size_mid .35
_exptl_crystal_size_min .14
_refine_diff_density_max .198
_refine_diff_density_min -.182
_refine_ls_extinction_coef .0021(2)
_refine_ls_extinction_method 'SHELXL97 (Sheldrick, 1997)'
_refine_ls_goodness_of_fit_ref 1.047
_refine_ls_hydrogen_treatment mixed
_refine_ls_matrix_type full
_refine_ls_number_parameters 288
_refine_ls_number_reflns 4252
_refine_ls_number_restraints 0
_refine_ls_restrained_S_all 1.047
_refine_ls_R_factor_all .047
_refine_ls_R_factor_gt .036
_refine_ls_shift/su_max .001
_refine_ls_shift/su_mean .000
_refine_ls_structure_factor_coef Fsqd
_refine_ls_weighting_details 'w = 1/[\s^2^(Fo^2^)+(0.0492P)^2^+0.4729P] where P=(Fo^2^+2Fc^2^)/3'
_refine_ls_weighting_scheme calc
_refine_ls_wR_factor_ref .105
_reflns_number_gt 3571
_reflns_number_total 4252
_reflns_threshold_expression I>2\s(I)
_cod_data_source_file gs1099.cif
_cod_data_source_block I
_cod_original_sg_symbol_H-M 'P 21/c'
_cod_database_code 2011424
_cod_database_fobs_code 2011424

loop_
_symmetry_equiv_pos_as_xyz
'x, y, z'
'-x, y+1/2, -z+1/2'
'-x, -y, -z'
'x, -y-1/2, z-1/2'

loop_
_atom_site_label
_atom_site_fract_x
_atom_site_fract_y
_atom_site_fract_z
_atom_site_U_iso_or_equiv
_atom_site_adp_type
_atom_site_calc_flag
_atom_site_refinement_flags
_atom_site_occupancy
_atom_site_disorder_assembly
_atom_site_disorder_group
_atom_site_type_symbol
C1 1.08328(15) .0187(2) .88663(13) .0763(6) Uani d . 1 . . C
H1A 1.0424 -.0566 .8819 .114 Uiso calc R 1 . . H
H1B 1.1264 .0312 .9499 .114 Uiso calc R 1 . . H
H1C 1.1207 .0042 .8499 .114 Uiso calc R 1 . . H
C2 1.08166(13) .26184(19) .85382(13) .0662(5) Uani d . 1 . . C
H2A 1.1160 .2471 .8144 .099 Uiso calc R 1 . . H
H2B 1.1275 .2773 .9158 .099 Uiso calc R 1 . . H
H2C 1.0400 .3375 .8324 .099 Uiso calc R 1 . . H
C3 .96335(13) .1680(2) .91192(11) .0662(5) Uani d . 1 . . C
H3A .9213 .2426 .8877 .099 Uiso calc R 1 . . H
H3B 1.0077 .1866 .9740 .099 Uiso calc R 1 . . H
H3C .9249 .0918 .9118 .099 Uiso calc R 1 . . H
C4 1.02051(10) .14085(15) .85219(9) .0442(3) Uani d . 1 . . C
N5 .94693(8) .12065(12) .75740(7) .0399(3) Uani d . 1 . . N
H5 .8880(12) .1047(15) .7519(11) .049(4) Uiso d . 1 . . H
C6 .96475(9) .10485(13) .68113(9) .0366(3) Uani d . 1 . . C
N7 1.05604(8) .09022(13) .69011(8) .0465(3) Uani d . 1 . . N
C8 1.07929(9) .07551(16) .61872(10) .0458(3) Uani d . 1 . . C
N9 1.11025(10) .05886(18) .56317(10) .0680(4) Uani d . 1 . . N
N10 .88886(8) .10299(12) .59729(8) .0405(3) Uani d . 1 . . N
H10 .9001(11) .0617(16) .5535(12) .053(4) Uiso d . 1 . . H
C11 .78889(9) .12373(12) .57780(8) .0336(3) Uani d . 1 . . C
C12 .72172(9) .04607(13) .50961(9) .0388(3) Uani d . 1 . . C
H12 .7430 -.0177 .4792 .047 Uiso calc R 1 . . H
C13 .62338(10) .06382(14) .48710(9) .0431(3) Uani d . 1 . . C
H13 .5786 .0133 .4403 .052 Uiso calc R 1 . . H
C14 .59069(9) .15601(14) .53340(9) .0394(3) Uani d . 1 . . C
H14 .5244 .1653 .5189 .047 Uiso calc R 1 . . H
C15 .65697(9) .23481(12) .60165(8) .0333(3) Uani d . 1 . . C
C16 .75602(9) .22091(12) .62122(8) .0348(3) Uani d . 1 . . C
H16 .8005 .2772 .6637 .042 Uiso calc R 1 . . H
C17 .62346(9) .33251(12) .65423(9) .0356(3) Uani d . 1 . . C
C18 .64529(9) .47432(12) .64555(9) .0358(3) Uani d . 1 . . C
C19 .63575(10) .52835(14) .56121(10) .0451(3) Uani d . 1 . . C
H19 .6190 .4746 .5093 .054 Uiso calc R 1 . . H
C20 .65116(12) .66165(15) .55459(11) .0528(4) Uani d . 1 . . C
H20 .6456 .6986 .4986 .063 Uiso calc R 1 . . H
C21 .67480(11) .73887(15) .63193(11) .0515(4) Uani d . 1 . . C
H21 .6837 .8291 .6269 .062 Uiso calc R 1 . . H
N22 .68555(9) .68985(12) .71417(9) .0483(3) Uani d . 1 . . N
C23 .67238(10) .56039(13) .72015(10) .0419(3) Uani d . 1 . . C
H23 .6819 .5256 .7777 .050 Uiso calc R 1 . . H
C24 .57394(10) .29827(14) .70536(10) .0413(3) Uani d . 1 . . C
H24 .5541(11) .3688(15) .7359(11) .048(4) Uiso d . 1 . . H
C25 .54620(10) .16305(14) .72486(10) .0432(3) Uani d . 1 . . C
H25A .5679 .0983 .6916 .052 Uiso calc R 1 . . H
H25B .4759 .1572 .7025 .052 Uiso calc R 1 . . H
C26 .59052(11) .13039(14) .82789(10) .0456(3) Uani d . 1 . . C
H26A .5778 .2027 .8621 .055 Uiso calc R 1 . . H
H26B .5593 .0519 .8389 .055 Uiso calc R 1 . . H
C27 .70013(11) .10697(14) .86361(10) .0489(3) Uani d . 1 . . C
H27A .7313 .1847 .8515 .059 Uiso calc R 1 . . H
H27B .7256 .0936 .9299 .059 Uiso calc R 1 . . H
C28 .72410(10) -.01093(14) .81872(10) .0460(3) Uani d . 1 . . C
O29 .76994(9) -.00641(12) .77071(9) .0641(3) Uani d . 1 . . O
O30 .68680(10) -.12204(11) .83429(10) .0681(4) Uani d . 1 . . O
H30 .698(2) -.196(3) .7966(19) .127(9) Uiso d . 1 . . H

loop_
_atom_site_aniso_label
_atom_site_aniso_U_11
_atom_site_aniso_U_22
_atom_site_aniso_U_33
_atom_site_aniso_U_12
_atom_site_aniso_U_13
_atom_site_aniso_U_23
C1 .0775(12) .0887(14) .0561(10) .0253(11) .0191(9) .0199(10)
C2 .0621(10) .0753(12) .0648(11) -.0232(9) .0286(9) -.0221(9)
C3 .0587(9) .1049(14) .0416(8) -.0106(10) .0268(7) -.0181(9)
C4 .0399(7) .0580(8) .0352(7) -.0012(6) .0152(6) -.0050(6)
N5 .0321(6) .0566(7) .0349(6) -.0010(5) .0172(5) -.0047(5)
C6 .0343(6) .0419(7) .0372(6) .0017(5) .0178(5) -.0030(5)
N7 .0339(6) .0701(8) .0398(6) .0033(5) .0191(5) -.0058(6)
C8 .0324(6) .0650(9) .0422(7) .0033(6) .0169(6) -.0052(7)
N9 .0510(8) .1096(12) .0530(8) .0066(8) .0306(7) -.0127(8)
N10 .0340(6) .0563(7) .0350(6) .0059(5) .0177(5) -.0075(5)
C11 .0330(6) .0386(6) .0326(6) .0019(5) .0166(5) .0008(5)
C12 .0426(7) .0412(7) .0361(6) .0011(6) .0191(6) -.0055(5)
C13 .0403(7) .0498(8) .0373(7) -.0068(6) .0132(6) -.0096(6)
C14 .0316(6) .0477(7) .0392(7) .0000(5) .0142(5) -.0013(6)
C15 .0343(6) .0339(6) .0344(6) .0030(5) .0164(5) .0020(5)
C16 .0326(6) .0356(6) .0373(6) -.0012(5) .0151(5) -.0043(5)
C17 .0321(6) .0374(7) .0380(6) .0052(5) .0146(5) -.0008(5)
C18 .0315(6) .0380(7) .0409(7) .0073(5) .0174(5) .0016(5)
C19 .0470(7) .0495(8) .0413(7) .0059(6) .0201(6) .0009(6)
C20 .0595(9) .0515(9) .0512(8) .0077(7) .0257(7) .0146(7)
C21 .0540(9) .0393(7) .0650(10) .0048(6) .0274(8) .0079(7)
N22 .0529(7) .0399(6) .0564(7) .0013(5) .0261(6) -.0024(5)
C23 .0460(7) .0399(7) .0435(7) .0026(6) .0215(6) .0001(6)
C24 .0409(7) .0419(7) .0474(7) .0038(6) .0243(6) -.0034(6)
C25 .0416(7) .0468(7) .0473(7) -.0057(6) .0240(6) -.0060(6)
C26 .0568(8) .0439(7) .0466(8) -.0082(6) .0317(7) -.0079(6)
C27 .0547(8) .0460(8) .0451(8) -.0106(6) .0185(7) -.0065(6)
C28 .0457(7) .0458(8) .0479(8) -.0062(6) .0199(6) .0004(6)
O29 .0725(7) .0606(7) .0773(8) -.0160(6) .0490(7) -.0096(6)
O30 .0995(10) .0443(6) .0866(9) -.0130(6) .0646(8) -.0072(6)

loop_
_atom_type_symbol
_atom_type_description
_atom_type_scat_dispersion_real
_atom_type_scat_dispersion_imag
_atom_type_scat_source
C C .0181 .0091 'International Tables Vol C Tables 4.2.6.8 and 6.1.1.4'
H H .0000 .0000 'International Tables Vol C Tables 4.2.6.8 and 6.1.1.4'
N N .0311 .0180 'International Tables Vol C Tables 4.2.6.8 and 6.1.1.4'
O O .0492 .0322 'International Tables Vol C Tables 4.2.6.8 and 6.1.1.4'

loop_
_geom_angle_atom_site_label_1
_geom_angle_atom_site_label_2
_geom_angle_atom_site_label_3
_geom_angle
C6 N10 C11 127.88(11)
C6 N10 H10 115.2(11)
C11 N10 H10 114.3(10)
C23 C18 C19 116.61(12)
C23 C18 C17 121.88(11)
C19 C18 C17 121.46(12)
C14 C15 C16 119.01(11)
C14 C15 C17 120.97(11)
C16 C15 C17 120.01(11)
C17 C24 C25 128.66(12)
C17 C24 H24 117.2(9)
C25 C24 H24 114.1(9)
C24 C17 C18 119.89(11)
C24 C17 C15 123.15(12)
C18 C17 C15 116.94(10)
C11 C16 C15 120.67(11)
C11 C16 H16 119.7
C15 C16 H16 119.7
C12 C11 C16 119.46(11)
C12 C11 N10 117.64(11)
C16 C11 N10 122.85(11)
N7 C6 N5 118.46(12)
N7 C6 N10 122.26(11)
N5 C6 N10 119.28(11)
C6 N5 C4 126.25(11)
C6 N5 H5 116.1(11)
C4 N5 H5 116.9(11)
N5 C4 C1 111.01(13)
N5 C4 C2 109.39(12)
C1 C4 C2 111.49(14)
N5 C4 C3 105.83(11)
C1 C4 C3 110.10(14)
C2 C4 C3 108.84(13)
C8 N7 C6 122.01(12)
C13 C14 C15 120.08(12)
C13 C14 H14 120.0
C15 C14 H14 120.0
C12 C13 C14 120.74(12)
C12 C13 H13 119.6
C14 C13 H13 119.6
N22 C23 C18 123.94(13)
N22 C23 H23 118.0
C18 C23 H23 118.0
C28 O30 H30 109.9(15)
C13 C12 C11 119.87(11)
C13 C12 H12 120.1
C11 C12 H12 120.1
C20 C19 C18 119.93(14)
C20 C19 H19 120.0
C18 C19 H19 120.0
C23 N22 C21 117.90(13)
C27 C26 C25 112.38(11)
C27 C26 H26A 109.1
C25 C26 H26A 109.1
C27 C26 H26B 109.1
C25 C26 H26B 109.1
H26A C26 H26B 107.9
N9 C8 N7 172.12(15)
C24 C25 C26 112.07(12)
C24 C25 H25A 109.2
C26 C25 H25A 109.2
C24 C25 H25B 109.2
C26 C25 H25B 109.2
H25A C25 H25B 107.9
O29 C28 O30 122.32(14)
O29 C28 C27 124.44(13)
O30 C28 C27 113.20(12)
N22 C21 C20 122.71(14)
N22 C21 H21 118.6
C20 C21 H21 118.6
C28 C27 C26 111.67(12)
C28 C27 H27A 109.3
C26 C27 H27A 109.3
C28 C27 H27B 109.3
C26 C27 H27B 109.3
H27A C27 H27B 107.9
C21 C20 C19 118.85(14)
C21 C20 H20 120.6
C19 C20 H20 120.6
C4 C2 H2A 109.5
C4 C2 H2B 109.5
H2A C2 H2B 109.5
C4 C2 H2C 109.5
H2A C2 H2C 109.5
H2B C2 H2C 109.5
C4 C3 H3A 109.5
C4 C3 H3B 109.5
H3A C3 H3B 109.5
C4 C3 H3C 109.5
H3A C3 H3C 109.5
H3B C3 H3C 109.5
C4 C1 H1A 109.5
C4 C1 H1B 109.5
H1A C1 H1B 109.5
C4 C1 H1C 109.5
H1A C1 H1C 109.5
H1B C1 H1C 109.5

loop_
_geom_bond_atom_site_label_1
_geom_bond_atom_site_label_2
_geom_bond_site_symmetry_2
_geom_bond_distance
_geom_bond_publ_flag
N10 C6 . 1.3621(17) ?
N10 C11 . 1.4173(16) ?
N10 H10 . .877(17) ?
C18 C23 . 1.3887(18) ?
C18 C19 . 1.3903(18) ?
C18 C17 . 1.4892(18) ?
C15 C14 . 1.3916(18) ?
C15 C16 . 1.3950(17) ?
C15 C17 . 1.4954(16) ?
C24 C17 . 1.3344(18) ?
C24 C25 . 1.4954(19) ?
C24 H24 . .969(16) ?
C16 C11 . 1.3916(16) ?
C16 H16 . .9300 ?
C11 C12 . 1.3901(18) ?
C6 N7 . 1.3226(16) ?
C6 N5 . 1.3371(16) ?
N5 C4 . 1.4804(17) ?
N5 H5 . .865(17) ?
C4 C1 . 1.517(2) ?
C4 C2 . 1.521(2) ?
C4 C3 . 1.5219(19) ?
N7 C8 . 1.3080(17) ?
C14 C13 . 1.3848(19) ?
C14 H14 . .9300 ?
C13 C12 . 1.3810(19) ?
C13 H13 . .9300 ?
C23 N22 . 1.3330(18) ?
C23 H23 . .9300 ?
O29 C28 . 1.2028(17) ?
O30 C28 . 1.3192(17) ?
O30 H30 . 1.01(3) ?
C12 H12 . .9300 ?
C19 C20 . 1.379(2) ?
C19 H19 . .9300 ?
N22 C21 . 1.3359(19) ?
C26 C27 . 1.527(2) ?
C26 C25 . 1.529(2) ?
C26 H26A . .9700 ?
C26 H26B . .9700 ?
N9 C8 . 1.1504(18) ?
C25 H25A . .9700 ?
C25 H25B . .9700 ?
C28 C27 . 1.499(2) ?
C21 C20 . 1.371(2) ?
C21 H21 . .9300 ?
C27 H27A . .9700 ?
C27 H27B . .9700 ?
C20 H20 . .9300 ?
C2 H2A . .9600 ?
C2 H2B . .9600 ?
C2 H2C . .9600 ?
C3 H3A . .9600 ?
C3 H3B . .9600 ?
C3 H3C . .9600 ?
C1 H1A . .9600 ?
C1 H1B . .9600 ?
C1 H1C . .9600 ?

loop_
_geom_hbond_atom_site_label_D
_geom_hbond_atom_site_label_H
_geom_hbond_atom_site_label_A
_geom_hbond_site_symmetry_A
_geom_hbond_distance_HA
_geom_hbond_distance_DA
_geom_hbond_angle_DHA
N5 H5 O29 1_555 2.206(18) 3.019(2) 156.4(14)
N10 H10 N9 3_756 2.159(17) 3.014(2) 165.0(16)
O30 H30 N22 1_545 1.69(3) 2.677(2) 164(3)

loop_
_geom_torsion_atom_site_label_1
_geom_torsion_atom_site_label_2
_geom_torsion_atom_site_label_3
_geom_torsion_atom_site_label_4
_geom_torsion
C25 C24 C17 C18 -178.61(13)
C25 C24 C17 C15 3.1(2)
C23 C18 C17 C24 40.04(18)
C19 C18 C17 C24 -137.36(14)
C23 C18 C17 C15 -141.58(12)
C19 C18 C17 C15 41.02(17)
C14 C15 C17 C24 59.98(18)
C16 C15 C17 C24 -119.53(14)
C14 C15 C17 C18 -118.34(13)
C16 C15 C17 C18 62.15(16)
C14 C15 C16 C11 -4.34(18)
C17 C15 C16 C11 175.18(11)
C15 C16 C11 C12 4.54(19)
C15 C16 C11 N10 -178.06(11)
C6 N10 C11 C12 -141.37(14)
C6 N10 C11 C16 41.2(2)
C11 N10 C6 N7 -176.67(13)
C11 N10 C6 N5 4.0(2)
N7 C6 N5 C4 8.4(2)
N10 C6 N5 C4 -172.22(13)
C6 N5 C4 C1 -66.44(18)
C6 N5 C4 C2 57.01(18)
C6 N5 C4 C3 174.12(14)
N5 C6 N7 C8 -179.36(14)
N10 C6 N7 C8 1.3(2)
C16 C15 C14 C13 1.13(19)
C17 C15 C14 C13 -178.39(12)
C15 C14 C13 C12 1.9(2)
C19 C18 C23 N22 2.7(2)
C17 C18 C23 N22 -174.80(12)
C14 C13 C12 C11 -1.7(2)
C16 C11 C12 C13 -1.50(19)
N10 C11 C12 C13 -179.04(12)
C23 C18 C19 C20 -1.25(19)
C17 C18 C19 C20 176.27(12)
C18 C23 N22 C21 -2.1(2)
C6 N7 C8 N9 -169.1(13)
C17 C24 C25 C26 118.85(16)
C27 C26 C25 C24 -71.72(15)
C23 N22 C21 C20 -.1(2)
O29 C28 C27 C26 116.81(17)
O30 C28 C27 C26 -60.95(17)
C25 C26 C27 C28 -63.41(16)
N22 C21 C20 C19 1.4(2)
C18 C19 C20 C21 -.7(2)

loop_
_cod_related_entry_id
_cod_related_entry_database
_cod_related_entry_code
1 ChemSpider 8844377
